data_1545645
loop_
_publ_author_name
'Sato, M.'
'Abo, J.'
'Jin, T.'

_publ_section_title
;
 Structure examination of NaLaNb2O7 synthesized by soft chemistry
;
_journal_name_full 'Solid State Ionics'
_journal_page_first 285
_journal_page_last 293
_journal_paper_doi 10.1016/0167-2738(92)90160-Q
_journal_volume 57
_journal_year 1992
_chemical_formula_sum 'H3.2 La Na Nb2 O8.6'
_chemical_formula_weight 488.528
_space_group_IT_number 107
_symmetry_cell_setting tetragonal
_symmetry_Int_Tables_number 107
_symmetry_space_group_name_Hall 'I 4 -2'
_symmetry_space_group_name_H-M 'I 4 m m'
_cell_angle_alpha 90.
_cell_angle_beta 90.
_cell_angle_gamma 90.
_cell_formula_units_Z 2
_cell_length_a 3.8981(1)
_cell_length_b 3.8981(1)
_cell_length_c 25.7131(9)
_cell_volume 390.72(2)
_diffrn_ambient_temperature 298
_diffrn_radiation_probe x-ray
_diffrn_radiation_type CuK\a
_diffrn_radiation_wavelength 1.54184
_exptl_crystal_density_diffrn 4.073
_pd_proc_ls_prof_R_factor 0.0809
_pd_proc_ls_prof_wR_factor 0.1115
_refine_ls_number_parameters 39
_refine_ls_number_reflns 172
_refine_ls_R_Fsqd_factor 0.0176
_refine_ls_R_I_factor 0.0315
_cod_data_source_file Solid-State-Ionics-1992-57-285-293-2.cif
_cod_data_source_block NaLaNb2O7-hydrated
_cod_original_formula_sum 'H3.2 Na La Nb2 O8.6'
_cod_database_code 1545645

loop_
_symmetry_equiv_pos_site_id
_symmetry_equiv_pos_as_xyz
1 x,y,z
2 -y,x,z
3 -x,-y,z
4 y,-x,z
5 -x,y,z
6 -y,-x,z
7 x,-y,z
8 y,x,z
9 1/2+x,1/2+y,1/2+z
10 1/2-y,1/2+x,1/2+z
11 1/2-x,1/2-y,1/2+z
12 1/2+y,1/2-x,1/2+z
13 1/2-x,1/2+y,1/2+z
14 1/2-y,1/2-x,1/2+z
15 1/2+x,1/2-y,1/2+z
16 1/2+y,1/2+x,1/2+z

loop_
_atom_site_label
_atom_site_type_symbol
_atom_site_thermal_displace_type
_atom_site_fract_x
_atom_site_fract_y
_atom_site_fract_z
_atom_site_occupancy
_atom_site_U_iso_or_equiv
_atom_site_calc_flag
_atom_site_refinement_flags
_atom_site_disorder_assembly
_atom_site_disorder_group
La La Uiso 0.00000 0.00000 0.00000 0.913(3) 0.0013(13) . . . .
Nb1 Nb Uiso 0.00000 0.00000 0.4157(3) 1.000 0.0013(13) . . . .
Nb2 Nb Uiso 0.00000 0.00000 -0.4092(3) 1.000 0.0013(13) . . . .
O1 O Uiso 0.00000 0.50000 0.0751(10) 1.000 0.0127(13) . . . .
O2 O Uiso 0.00000 0.50000 -0.0706(9) 1.000 0.0127(13) . . . .
O3 O Uiso 0.00000 0.00000 0.3474(11) 1.000 0.0013(13) . . . .
O4 O Uiso 0.00000 0.00000 -0.3408(10) 1.000 0.0013(13) . . . .
O5 O Uiso 0.00000 0.00000 0.504(3) 1.000 0.028(4) . . . .
OW O Uiso 0.00000 0.50000 0.2121(8) 0.800 0.024(4) . . . .
Na1 Na Uiso 0.00000 0.00000 0.2050(13) 0.630(3) 0.062(16) . . . .
Na2 Na Uiso 0.00000 0.00000 -0.2074(12) 0.630(3) 0.023(10) . . . .

loop_
_geom_angle_atom_site_label_1
_geom_angle_atom_site_label_2
_geom_angle_atom_site_label_3
_geom_angle
_geom_angle_site_symmetry_1
_geom_angle_site_symmetry_2
_geom_angle_site_symmetry_3
_geom_angle_publ_flag
O1 La O2 87.7(5) . . . yes
O1 La O1 90.5(5) . . 1_545 yes
O1 La O2 178.2(5) . . 1_545 yes
O1 La O1 60.3(3) . . 2_555 yes
O1 La O2 118.7(3) . . 2_555 yes
O1 La O1 60.3(3) . . 2_655 yes
O1 La O2 118.7(3) . . 2_655 yes
O1 La O2 178.2(5) 1_545 . . yes
O2 La O2 94.1(5) . . 1_545 yes
O1 La O2 118.7(3) 2_555 . . yes
O2 La O2 62.3(3) . . 2_555 yes
O1 La O2 118.7(3) 2_655 . . yes
O2 La O2 62.3(3) . . 2_655 yes
O1 La O2 87.7(5) 1_545 . 1_545 yes
O1 La O1 60.3(3) 1_545 . 2_555 yes
O1 La O2 118.7(3) 1_545 . 2_555 yes
O1 La O1 60.3(3) 1_545 . 2_655 yes
O1 La O2 118.7(3) 1_545 . 2_655 yes
O1 La O2 118.7(3) 2_555 . 1_545 yes
O2 La O2 62.3(3) 1_545 . 2_555 yes
O1 La O2 118.7(3) 2_655 . 1_545 yes
O2 La O2 62.3(3) 1_545 . 2_655 yes
O1 La O2 87.7(5) 2_555 . 2_555 yes
O1 La O1 90.5(5) 2_555 . 2_655 yes
O1 La O2 178.2(5) 2_555 . 2_655 yes
O1 La O2 178.2(5) 2_655 . 2_555 yes
O2 La O2 94.1(5) 2_555 . 2_655 yes
O1 La O2 87.7(5) 2_655 . 2_655 yes
O3 Nb1 O5 180.00(3) . . . yes
O4 Nb2 O5 180.00 . . 1_554 yes
La O1 La 90.5(8) . . 1_565 yes
La O2 La 94.1(7) . . 1_565 yes
Nb1 O5 Nb2 180.00 . . 1_556 yes

loop_
_geom_bond_atom_site_label_1
_geom_bond_atom_site_label_2
_geom_bond_distance
_geom_bond_site_symmetry_1
_geom_bond_site_symmetry_2
_geom_bond_publ_flag
La O1 2.744(18) . . yes
La O2 2.664(16) . . yes
La O1 2.744(18) . 1_545 yes
La O2 2.664(16) . 1_545 yes
La O1 2.744(18) . 2_555 yes
La O2 2.664(16) . 2_555 yes
La O1 2.744(18) . 2_655 yes
La O2 2.664(16) . 2_655 yes
Nb1 O3 1.76(3) . . yes
Nb1 O5 2.27(8) . . yes
Nb2 O4 1.76(3) . . yes
Nb2 O5 2.23(8) . 1_554 yes
